data_7006374
loop_
_publ_author_name
'Gamelas, J. A. F.'
'Santos, F. M.'
'Felix, V.'
'Cavaleiro, A. M. V.'
'de Matos Gomes, E.'
'Belsley, M.'
'Drew, M. G. B.'

_publ_section_title
;
 Novel charge transfer supramolecular assemblies with Keggin anions and
 2-amino-5-nitropyridine.
;
_journal_issue 9
_journal_name_full 'Dalton transactions (Cambridge, England : 2003)'
_journal_page_first 1197
_journal_page_last 1203
_journal_paper_doi 10.1039/b508986g
_journal_year 2006
_chemical_formula_sum 'C21 H32 Mo12 N12 O51 P'
_chemical_formula_weight 2450.84
_chemical_name_systematic
;
?
;
_space_group_IT_number 19
_symmetry_cell_setting orthorhombic
_symmetry_space_group_name_Hall 'P 2ac 2ab'
_symmetry_space_group_name_H-M 'P 21 21 21'
_atom_sites_solution_hydrogens geom
_atom_sites_solution_primary direct
_atom_sites_solution_secondary difmap
_audit_creation_method SHELXL-97
_cell_angle_alpha 90.00
_cell_angle_beta 90.00
_cell_angle_gamma 90.00
_cell_formula_units_Z 4
_cell_length_a 13.699(14)
_cell_length_b 20.905(23)
_cell_length_c 22.741(25)
_cell_measurement_reflns_used 35464
_cell_measurement_temperature 293(2)
_cell_measurement_theta_max 25.85
_cell_measurement_theta_min 1.32
_cell_volume 6513(12)
_computing_cell_refinement XDS
_computing_data_collection 'XDS (Kabsch, 1991)'
_computing_data_reduction XDS
_computing_molecular_graphics PLATON(Spek,1994)
_computing_structure_refinement 'SHELXL-93 (Sheldrick, 1993)'
_computing_structure_solution 'SHELXS-86 (Sheldrick, 1990)'
_diffrn_ambient_temperature 293(2)
_diffrn_measured_fraction_theta_full 0.996
_diffrn_measured_fraction_theta_max 0.996
_diffrn_measurement_device 'Marresearch Image Plate'
_diffrn_measurement_method '95 frames at 2o intervals, counting time 2 min.'
_diffrn_radiation_monochromator graphite
_diffrn_radiation_source 'fine-focus sealed tube'
_diffrn_radiation_type MoK\a
_diffrn_radiation_wavelength 0.71073
_diffrn_reflns_av_R_equivalents 0.0452
_diffrn_reflns_av_sigmaI/netI 0.0457
_diffrn_reflns_limit_h_max 16
_diffrn_reflns_limit_h_min -14
_diffrn_reflns_limit_k_max 25
_diffrn_reflns_limit_k_min -25
_diffrn_reflns_limit_l_max 26
_diffrn_reflns_limit_l_min -27
_diffrn_reflns_number 35464
_diffrn_reflns_theta_full 25.85
_diffrn_reflns_theta_max 25.85
_diffrn_reflns_theta_min 1.32
_exptl_absorpt_coefficient_mu 2.369
_exptl_absorpt_correction_T_max 1.000
_exptl_absorpt_correction_T_min 0.731
_exptl_absorpt_correction_type empirical
_exptl_absorpt_process_details 'Walker et al., Acta Cryst 1983 A39 158'
_exptl_crystal_colour orange
_exptl_crystal_density_diffrn 2.500
_exptl_crystal_density_method 'not measured'
_exptl_crystal_description needle
_exptl_crystal_F_000 4676
_exptl_crystal_size_max 0.30
_exptl_crystal_size_mid 0.05
_exptl_crystal_size_min 0.05
_refine_diff_density_max 2.348
_refine_diff_density_min -1.369
_refine_diff_density_rms 0.459
_refine_ls_abs_structure_details 'Flack H D (1983), Acta Cryst. A39, 876-881'
_refine_ls_abs_structure_Flack 0.49(6)
_refine_ls_extinction_coef 0.00167(15)
_refine_ls_extinction_expression Fc^*^=kFc[1+0.001xFc^2^\l^3^/sin(2\q)]^-1/4^
_refine_ls_extinction_method SHELXL
_refine_ls_goodness_of_fit_ref 0.897
_refine_ls_hydrogen_treatment mixed
_refine_ls_matrix_type full
_refine_ls_number_parameters 835
_refine_ls_number_reflns 12539
_refine_ls_number_restraints 20
_refine_ls_restrained_S_all 0.898
_refine_ls_R_factor_all 0.0637
_refine_ls_R_factor_gt 0.0573
_refine_ls_shift/su_max 0.077
_refine_ls_shift/su_mean 0.006
_refine_ls_structure_factor_coef Fsqd
_refine_ls_weighting_details
;
w=1/[\s^2^(Fo^2^)+(0.1841P)^2^+0.0000P] where P=(Fo^2^+2Fc^2^)/3
;
_refine_ls_weighting_scheme calc
_refine_ls_wR_factor_gt 0.1784
_refine_ls_wR_factor_ref 0.1868
_reflns_number_gt 11754
_reflns_number_total 12539
_reflns_threshold_expression >2sigma(I)
_cod_data_source_file b508986g.txt
_cod_data_source_block 1
_cod_original_sg_symbol_H-M P212121
_cod_database_code 7006374

loop_
_symmetry_equiv_pos_as_xyz
'x, y, z'
'-x, y+1/2, -z+1/2'
'x+1/2, -y+1/2, -z'
'-x+1/2, -y, z+1/2'

loop_
_atom_site_label
_atom_site_type_symbol
_atom_site_fract_x
_atom_site_fract_y
_atom_site_fract_z
_atom_site_U_iso_or_equiv
_atom_site_adp_type
_atom_site_occupancy
_atom_site_symmetry_multiplicity
_atom_site_calc_flag
_atom_site_refinement_flags
_atom_site_disorder_assembly
_atom_site_disorder_group
Mo1 Mo 0.32077(6) 0.41485(5) 0.45319(5) 0.0315(2) Uani 1 1 d . . .
O11 O 0.2109(6) 0.3820(5) 0.4643(4) 0.044(2) Uani 1 1 d . . .
O12 O 0.3028(5) 0.5004(4) 0.4682(4) 0.0375(18) Uani 1 1 d . . .
O13 O 0.3111(6) 0.4381(4) 0.3682(3) 0.0365(18) Uani 1 1 d . . .
O14 O 0.3851(6) 0.3365(4) 0.4185(4) 0.0354(18) Uani 1 1 d . . .
O15 O 0.3848(6) 0.3933(4) 0.5223(4) 0.0333(17) Uani 1 1 d . . .
Mo2 Mo 0.32899(7) 0.49653(6) 0.30739(4) 0.0362(3) Uani 1 1 d . . .
O21 O 0.2196(7) 0.4970(6) 0.2728(4) 0.055(3) Uani 1 1 d . . .
O22 O 0.4029(6) 0.4423(5) 0.2600(4) 0.043(2) Uani 1 1 d . . .
O23 O 0.3090(6) 0.5636(4) 0.3684(4) 0.039(2) Uani 1 1 d . . .
O24 O 0.4957(5) 0.5042(4) 0.3429(3) 0.0260(14) Uani 1 1 d . . .
O25 O 0.3941(6) 0.5688(5) 0.2656(4) 0.040(2) Uani 1 1 d . . .
Mo3 Mo 0.74904(7) 0.58292(5) 0.36554(4) 0.0284(2) Uani 1 1 d . . .
O31 O 0.8372(7) 0.6340(5) 0.3430(4) 0.046(2) Uani 1 1 d . . .
O32 O 0.6603(6) 0.5856(4) 0.3056(4) 0.0329(17) Uani 1 1 d . . .
O33 O 0.8038(5) 0.5055(4) 0.3475(4) 0.0368(19) Uani 1 1 d . . .
O34 O 0.7932(6) 0.5670(4) 0.4498(4) 0.0312(17) Uani 1 1 d . . .
O35 O 0.6439(4) 0.5024(3) 0.4105(3) 0.0187(13) Uani 1 1 d . . .
O36 O 0.6555(6) 0.6422(4) 0.4066(3) 0.0335(18) Uani 1 1 d . . .
Mo4 Mo 0.74979(7) 0.41927(5) 0.37401(5) 0.0313(2) Uani 1 1 d . . .
O41 O 0.8395(7) 0.3728(4) 0.3485(4) 0.048(2) Uani 1 1 d . . .
O44 O 0.6564(6) 0.3636(4) 0.3972(4) 0.041(2) Uani 1 1 d . . .
O42 O 0.7961(6) 0.4398(4) 0.4466(4) 0.0361(19) Uani 1 1 d . . .
O43 O 0.6675(6) 0.4321(4) 0.3022(4) 0.0375(19) Uani 1 1 d . . .
Mo5 Mo 0.50269(7) 0.58013(4) 0.54499(4) 0.0271(2) Uani 1 1 d . . .
O51 O 0.5049(7) 0.6061(4) 0.6150(3) 0.040(2) Uani 1 1 d . . .
O52 O 0.5347(6) 0.6612(4) 0.5028(4) 0.0347(18) Uani 1 1 d . . .
O53 O 0.6427(5) 0.5618(4) 0.5285(4) 0.0344(18) Uani 1 1 d . . .
O54 O 0.3738(5) 0.5971(4) 0.5257(3) 0.0317(17) Uani 1 1 d . . .
O55 O 0.4896(6) 0.4927(3) 0.5531(3) 0.0304(16) Uani 1 1 d . . .
Mo6 Mo 0.52997(7) 0.40358(4) 0.53466(4) 0.0256(2) Uani 1 1 d . . .
O61 O 0.5358(6) 0.3715(4) 0.6024(3) 0.0351(18) Uani 1 1 d . . .
O62 O 0.5442(6) 0.3323(3) 0.4883(4) 0.0309(17) Uani 1 1 d . . .
O63 O 0.6539(6) 0.4370(4) 0.5229(4) 0.0338(18) Uani 1 1 d . . .
O64 O 0.4917(5) 0.4401(3) 0.4360(3) 0.0268(15) Uani 1 1 d . . .
Mo7 Mo 0.74083(6) 0.50947(5) 0.50025(4) 0.0278(2) Uani 1 1 d . . .
O71 O 0.8218(6) 0.5085(4) 0.5554(4) 0.0396(19) Uani 1 1 d . . .
Mo8 Mo 0.31826(7) 0.59342(5) 0.44504(5) 0.0327(2) Uani 1 1 d . . .
O81 O 0.2053(7) 0.6212(5) 0.4593(5) 0.055(3) Uani 1 1 d . . .
O82 O 0.3859(6) 0.6658(4) 0.4280(4) 0.044(2) Uani 1 1 d . . .
Mo9 Mo 0.53451(8) 0.67257(5) 0.42216(5) 0.0330(2) Uani 1 1 d . . .
O91 O 0.5467(9) 0.7527(4) 0.4152(4) 0.051(3) Uani 1 1 d . . .
O92 O 0.5035(7) 0.6444(4) 0.3396(4) 0.042(2) Uani 1 1 d . . .
O93 O 0.4887(5) 0.5606(3) 0.4406(3) 0.0231(14) Uani 1 1 d . . .
Mo10 Mo 0.52253(8) 0.59401(6) 0.27509(4) 0.0397(3) Uani 1 1 d . . .
O101 O 0.5371(8) 0.6463(5) 0.2193(4) 0.058(3) Uani 1 1 d . . .
O102 O 0.5113(7) 0.3662(5) 0.3259(4) 0.043(2) Uani 1 1 d . . .
Mo12 Mo 0.51743(8) 0.33091(5) 0.39991(5) 0.0349(2) Uani 1 1 d . . .
O121 O 0.5317(8) 0.2510(4) 0.3881(5) 0.051(2) Uani 1 1 d U . .
Mo13 Mo 0.54846(8) 0.43172(6) 0.26556(4) 0.0397(3) Uani 1 1 d . . .
O131 O 0.5684(8) 0.3852(6) 0.2063(4) 0.058(3) Uani 1 1 d . . .
O132 O 0.5590(7) 0.5116(5) 0.2346(3) 0.046(2) Uani 1 1 d . . .
P1 P 0.53051(18) 0.50209(13) 0.40764(11) 0.0209(5) Uani 1 1 d . . .
C16 C 0.2511(6) 0.4999(6) 0.1327(5) 0.080(6) Uani 1 1 d G . .
H16 H 0.1853 0.4938 0.1412 0.096 Uiso 1 1 calc R . .
C15 C 0.2891(7) 0.5615(5) 0.1298(5) 0.061(4) Uani 1 1 d G . .
C14 C 0.3874(8) 0.5706(4) 0.1170(5) 0.063(4) Uani 1 1 d G . .
H14 H 0.4129 0.6117 0.1150 0.076 Uiso 1 1 calc R . .
C13 C 0.4476(6) 0.5181(6) 0.1072(5) 0.064(4) Uani 1 1 d G . .
H13 H 0.5133 0.5242 0.0986 0.077 Uiso 1 1 calc R . .
C12 C 0.4095(8) 0.4566(4) 0.1101(5) 0.075(6) Uani 1 1 d G . .
N11 N 0.3112(9) 0.4475(4) 0.1229(5) 0.079(5) Uani 1 1 d G . .
H11 H 0.2877 0.4094 0.1247 0.095 Uiso 1 1 calc R . .
N121 N 0.4577(18) 0.4016(10) 0.1000(9) 0.109(6) Uani 1 1 d U . .
H12A H 0.4273 0.3657 0.1018 0.131 Uiso 1 1 calc R . .
H12B H 0.5190 0.4024 0.0917 0.131 Uiso 1 1 calc R . .
N151 N 0.2313(13) 0.6202(12) 0.1380(6) 0.102(8) Uani 1 1 d D . .
O152 O 0.1512(13) 0.6082(12) 0.1566(8) 0.158(11) Uani 1 1 d D . .
O153 O 0.271(3) 0.6631(16) 0.112(2) 0.29(2) Uani 1 1 d D . .
C26 C 0.5270(10) 0.4825(7) 0.7384(5) 0.042(3) Uani 1 1 d . . .
H26 H 0.4670 0.4867 0.7572 0.050 Uiso 1 1 calc R . .
C25 C 0.5680(11) 0.4230(7) 0.7285(6) 0.048(3) Uani 1 1 d . . .
C24 C 0.6616(12) 0.4204(8) 0.7015(7) 0.055(4) Uani 1 1 d . . .
H24 H 0.6910 0.3810 0.6948 0.066 Uiso 1 1 calc R . .
C23 C 0.7070(11) 0.4732(9) 0.6860(7) 0.060(4) Uani 1 1 d . . .
H23 H 0.7683 0.4702 0.6687 0.072 Uiso 1 1 calc R . .
N221 N 0.7079(10) 0.5845(8) 0.6789(6) 0.070(4) Uani 1 1 d . . .
H22A H 0.6790 0.6206 0.6844 0.084 Uiso 1 1 calc R . .
H22B H 0.7646 0.5834 0.6628 0.084 Uiso 1 1 calc R . .
C22 C 0.6666(10) 0.5328(8) 0.6946(6) 0.050(4) Uani 1 1 d . . .
N21 N 0.5766(10) 0.5339(6) 0.7202(6) 0.057(3) Uani 1 1 d . . .
H21 H 0.5496 0.5707 0.7250 0.069 Uiso 1 1 calc R . .
N251 N 0.5144(11) 0.3660(6) 0.7467(5) 0.053(3) Uani 1 1 d . . .
O252 O 0.5438(13) 0.3150(5) 0.7283(6) 0.082(4) Uani 1 1 d . . .
O253 O 0.4451(13) 0.3746(7) 0.7802(8) 0.093(5) Uani 1 1 d . . .
N31 N 0.8644(6) 0.7682(3) 0.4023(4) 0.063(4) Uani 1 1 d G . .
H31 H 0.8384 0.7951 0.3783 0.075 Uiso 1 1 calc R . .
C32 C 0.9562(6) 0.7430(3) 0.3904(3) 0.053(4) Uani 1 1 d G . .
C33 C 0.9983(5) 0.6995(4) 0.4291(4) 0.059(4) Uani 1 1 d G . .
H33 H 1.0597 0.6827 0.4212 0.071 Uiso 1 1 calc R . .
C34 C 0.9485(7) 0.6812(4) 0.4796(4) 0.061(4) Uani 1 1 d G . .
H34 H 0.9767 0.6521 0.5055 0.073 Uiso 1 1 calc R . .
C35 C 0.8567(7) 0.7064(4) 0.4915(3) 0.060(4) Uani 1 1 d G . .
C36 C 0.8146(6) 0.7499(4) 0.4528(4) 0.063(5) Uani 1 1 d G . .
H36 H 0.7532 0.7667 0.4608 0.076 Uiso 1 1 calc R . .
N321 N 1.0035(8) 0.7525(5) 0.3396(4) 0.097(6) Uani 1 1 d G . .
H32A H 0.9771 0.7752 0.3124 0.116 Uiso 1 1 calc R . .
H32B H 1.0603 0.7360 0.3343 0.116 Uiso 1 1 calc R . .
N351 N 0.8010(13) 0.6918(8) 0.5409(9) 0.080(5) Uani 1 1 d . . .
O352 O 0.8371(13) 0.6554(7) 0.5767(7) 0.091(4) Uani 1 1 d . . .
O353 O 0.7213(10) 0.7194(7) 0.5518(8) 0.092(5) Uani 1 1 d . . .
C44 C 0.9299(10) 0.3354(5) 0.5174(6) 0.089(7) Uani 1 1 d G . .
H44 H 0.9544 0.3650 0.5441 0.107 Uiso 1 1 calc R . .
C43 C 0.9814(8) 0.3218(6) 0.4663(7) 0.083(6) Uani 1 1 d G . .
H43 H 1.0404 0.3422 0.4588 0.100 Uiso 1 1 calc R . .
C42 C 0.9448(11) 0.2775(6) 0.4264(5) 0.072(5) Uani 1 1 d G . .
N41 N 0.8567(11) 0.2469(6) 0.4376(5) 0.120(8) Uani 1 1 d GU . .
H41 H 0.8340 0.2195 0.4129 0.144 Uiso 1 1 calc R . .
C46 C 0.8051(8) 0.2606(6) 0.4887(6) 0.091(7) Uani 1 1 d G . .
H46 H 0.7462 0.2401 0.4963 0.110 Uiso 1 1 calc R . .
C45 C 0.8418(10) 0.3048(6) 0.5287(5) 0.066(5) Uani 1 1 d G . .
N421 N 0.9973(19) 0.2633(10) 0.3711(13) 0.156(13) Uani 1 1 d . . .
H42A H 1.0513 0.2826 0.3633 0.187 Uiso 1 1 calc R . .
H42B H 0.9739 0.2358 0.3467 0.187 Uiso 1 1 calc R . .
N451 N 0.795(2) 0.3197(15) 0.5842(11) 0.132(12) Uani 1 1 d . . .
O452 O 0.821(2) 0.3585(13) 0.6122(12) 0.156(12) Uani 1 1 d . . .
O453 O 0.7174(17) 0.2860(14) 0.5913(12) 0.208(18) Uani 1 1 d . . .
O501 O 0.4498(16) 0.6355(7) 0.7400(9) 0.123(7) Uani 1 1 d . . .
O502 O 0.704(4) 0.735(2) 0.673(2) 0.156(17) Uiso 0.50 1 d P . .
O503 O 0.7608(13) 0.8343(8) 0.3247(9) 0.122(7) Uani 1 1 d . . .
C601 C 0.0449(15) 0.5042(10) 0.4597(9) 0.026(4) Uiso 0.50 1 d P . .
H60A H -0.0200 0.4915 0.4706 0.031 Uiso 0.50 1 calc PR . .
H60B H 0.0608 0.5439 0.4785 0.031 Uiso 0.50 1 calc PR . .
H60C H 0.0905 0.4719 0.4718 0.031 Uiso 0.50 1 calc PR . .
C602 C 0.050(2) 0.5124(12) 0.3946(11) 0.041(6) Uiso 0.50 1 d P . .
H60D H 0.0077 0.5473 0.3831 0.049 Uiso 0.50 1 calc PR . .
H60E H 0.1164 0.5240 0.3838 0.049 Uiso 0.50 1 calc PR . .
O603 O 0.0246(17) 0.4599(11) 0.3649(10) 0.062(5) Uiso 0.50 1 d P . .
H604 H 0.0344 0.4287 0.3839 0.074 Uiso 0.50 1 d P . .

loop_
_atom_site_aniso_label
_atom_site_aniso_U_11
_atom_site_aniso_U_22
_atom_site_aniso_U_33
_atom_site_aniso_U_23
_atom_site_aniso_U_13
_atom_site_aniso_U_12
Mo1 0.0225(4) 0.0356(5) 0.0364(5) 0.0017(4) -0.0011(4) -0.0063(4)
O11 0.036(4) 0.049(5) 0.048(5) -0.001(4) 0.002(4) -0.006(4)
O12 0.026(4) 0.045(5) 0.042(5) 0.011(4) 0.002(3) -0.001(4)
O13 0.032(4) 0.050(5) 0.028(4) -0.012(4) -0.004(3) 0.000(4)
O14 0.035(4) 0.032(4) 0.039(5) -0.007(4) 0.004(4) -0.012(3)
O15 0.037(4) 0.029(4) 0.034(4) 0.007(3) 0.005(3) 0.000(3)
Mo2 0.0255(5) 0.0553(6) 0.0277(5) 0.0013(5) -0.0074(4) -0.0011(5)
O21 0.049(5) 0.086(7) 0.029(4) -0.004(5) -0.019(4) 0.000(6)
O22 0.035(4) 0.055(6) 0.038(5) -0.003(4) -0.006(4) 0.004(4)
O23 0.036(4) 0.048(5) 0.033(4) 0.014(4) -0.007(4) 0.012(4)
O24 0.028(3) 0.031(4) 0.020(3) -0.003(3) 0.001(3) 0.002(3)
O25 0.034(4) 0.059(6) 0.028(4) 0.007(4) -0.006(3) 0.008(4)
Mo3 0.0265(4) 0.0305(5) 0.0282(5) 0.0004(4) 0.0039(4) -0.0064(4)
O31 0.044(5) 0.043(5) 0.051(6) 0.012(4) 0.005(4) -0.011(4)
O32 0.036(4) 0.030(4) 0.034(4) 0.007(3) 0.002(3) -0.002(3)
O33 0.023(4) 0.045(5) 0.042(5) 0.002(4) 0.014(3) -0.003(4)
O34 0.028(4) 0.028(4) 0.037(4) 0.008(3) -0.001(3) -0.007(3)
O35 0.017(3) 0.013(3) 0.027(3) 0.003(3) -0.001(2) -0.006(2)
O36 0.034(4) 0.038(4) 0.029(4) 0.000(3) 0.009(3) 0.006(4)
Mo4 0.0246(4) 0.0285(5) 0.0407(5) -0.0069(4) 0.0032(4) 0.0041(4)
O41 0.056(6) 0.037(5) 0.053(6) -0.002(4) 0.015(5) 0.014(4)
O44 0.034(4) 0.038(5) 0.052(5) -0.012(4) -0.002(4) 0.001(4)
O42 0.025(4) 0.040(5) 0.043(5) 0.010(4) -0.003(3) 0.011(3)
O43 0.036(4) 0.044(5) 0.032(4) -0.005(4) -0.003(3) 0.007(4)
Mo5 0.0372(5) 0.0224(4) 0.0215(4) -0.0026(3) -0.0001(4) 0.0032(4)
O51 0.072(6) 0.029(4) 0.020(4) -0.008(3) 0.002(4) -0.003(4)
O52 0.045(5) 0.025(4) 0.034(4) -0.009(3) 0.009(4) -0.010(3)
O53 0.024(4) 0.035(4) 0.044(5) 0.002(4) 0.005(3) -0.006(3)
O54 0.028(4) 0.037(4) 0.030(4) -0.016(4) 0.011(3) 0.007(3)
O55 0.035(4) 0.026(4) 0.031(4) 0.005(3) 0.006(3) 0.005(3)
Mo6 0.0300(4) 0.0209(4) 0.0259(4) 0.0048(3) -0.0020(4) 0.0003(3)
O61 0.043(4) 0.034(4) 0.028(4) 0.008(3) -0.003(4) -0.007(4)
O62 0.039(4) 0.015(3) 0.038(4) 0.001(3) -0.005(3) -0.006(3)
O63 0.034(4) 0.031(4) 0.036(4) 0.001(3) 0.001(3) -0.001(3)
O64 0.022(3) 0.032(4) 0.027(4) -0.005(3) -0.003(3) 0.000(3)
Mo7 0.0230(4) 0.0321(5) 0.0282(5) 0.0023(4) -0.0044(3) -0.0023(4)
O71 0.036(4) 0.052(5) 0.031(4) 0.000(4) -0.002(3) -0.010(4)
Mo8 0.0254(4) 0.0374(5) 0.0353(5) 0.0021(4) 0.0017(4) 0.0095(4)
O81 0.036(5) 0.072(7) 0.057(6) 0.002(5) -0.001(5) 0.025(5)
O82 0.032(4) 0.044(5) 0.056(6) 0.010(4) -0.009(4) 0.009(4)
Mo9 0.0413(6) 0.0197(4) 0.0379(5) 0.0070(4) 0.0078(4) 0.0042(4)
O91 0.085(7) 0.023(4) 0.046(5) 0.016(4) -0.001(5) 0.000(4)
O92 0.042(5) 0.049(5) 0.035(4) 0.015(4) 0.003(4) 0.001(4)
O93 0.021(3) 0.024(3) 0.024(3) 0.005(3) -0.004(3) -0.001(3)
Mo10 0.0384(5) 0.0555(7) 0.0253(5) 0.0125(5) -0.0020(4) -0.0026(5)
O101 0.069(7) 0.066(7) 0.038(5) 0.016(5) 0.010(5) -0.007(6)
O102 0.046(5) 0.060(6) 0.024(4) -0.014(4) 0.006(4) -0.009(4)
Mo12 0.0383(5) 0.0245(5) 0.0421(6) -0.0106(4) 0.0039(4) -0.0065(4)
O121 0.065(5) 0.023(4) 0.065(5) -0.018(4) 0.005(5) -0.012(4)
Mo13 0.0360(5) 0.0583(7) 0.0249(5) -0.0126(5) -0.0008(4) -0.0006(5)
O131 0.059(6) 0.077(7) 0.038(5) -0.024(5) 0.000(5) -0.002(5)
O132 0.054(5) 0.071(6) 0.012(3) 0.006(4) -0.001(3) -0.005(5)
P1 0.0192(11) 0.0217(12) 0.0219(11) -0.0019(10) -0.0015(9) -0.0005(10)
C16 0.060(10) 0.098(15) 0.083(13) -0.021(12) 0.018(9) -0.011(11)
C15 0.058(9) 0.070(10) 0.054(9) -0.009(8) -0.014(8) 0.028(8)
C14 0.090(12) 0.042(8) 0.059(9) 0.004(7) 0.018(9) -0.017(8)
C13 0.061(10) 0.089(13) 0.043(8) -0.012(8) 0.004(7) 0.011(9)
C12 0.073(12) 0.110(16) 0.042(9) 0.011(10) 0.006(8) 0.024(11)
N11 0.088(12) 0.087(11) 0.062(9) -0.012(8) -0.009(8) -0.027(10)
N121 0.130(10) 0.102(10) 0.095(9) -0.010(8) -0.006(8) 0.015(8)
N151 0.084(12) 0.19(2) 0.031(7) 0.007(10) -0.001(7) 0.061(14)
O152 0.133(16) 0.27(3) 0.073(10) -0.022(14) -0.009(11) 0.129(19)
O153 0.27(4) 0.27(4) 0.32(5) 0.19(4) -0.12(4) -0.04(3)
C26 0.041(6) 0.055(8) 0.030(6) 0.000(5) -0.001(5) 0.006(6)
C25 0.060(8) 0.055(8) 0.028(6) 0.016(6) -0.014(6) -0.006(7)
C24 0.063(9) 0.050(8) 0.050(8) 0.009(7) -0.001(7) 0.013(7)
C23 0.038(7) 0.098(13) 0.044(8) 0.014(8) 0.002(6) 0.010(8)
N221 0.056(7) 0.094(11) 0.061(9) 0.006(8) -0.016(7) -0.011(8)
C22 0.041(7) 0.077(10) 0.033(7) 0.010(7) -0.015(6) -0.016(7)
N21 0.071(8) 0.054(7) 0.048(7) 0.009(6) -0.001(6) 0.015(6)
N251 0.070(9) 0.045(7) 0.043(6) 0.021(5) -0.012(6) -0.010(6)
O252 0.139(12) 0.040(6) 0.068(8) 0.008(6) -0.025(8) -0.007(7)
O253 0.103(11) 0.070(9) 0.105(12) 0.026(8) -0.001(10) -0.019(8)
N31 0.073(9) 0.042(7) 0.074(10) -0.028(7) -0.015(8) 0.006(6)
C32 0.064(9) 0.035(7) 0.062(9) -0.025(6) -0.026(8) 0.005(6)
C33 0.055(9) 0.037(7) 0.087(12) -0.003(7) -0.005(9) -0.007(7)
C34 0.058(9) 0.050(8) 0.074(11) -0.007(8) -0.031(8) 0.002(7)
C35 0.073(10) 0.033(7) 0.073(11) -0.021(7) -0.014(9) 0.004(7)
C36 0.081(11) 0.031(7) 0.077(12) -0.018(7) -0.030(10) -0.011(7)
N321 0.142(18) 0.071(11) 0.077(12) -0.021(9) -0.010(12) -0.008(12)
N351 0.079(11) 0.063(10) 0.098(13) -0.022(10) 0.003(10) -0.014(8)
O352 0.117(12) 0.071(9) 0.085(10) 0.008(8) 0.009(9) -0.004(9)
O353 0.060(8) 0.094(10) 0.120(13) -0.026(9) -0.005(8) 0.003(7)
C44 0.090(15) 0.076(13) 0.101(16) -0.019(12) -0.026(13) 0.032(12)
C43 0.063(10) 0.066(11) 0.121(18) -0.005(12) 0.019(12) 0.005(9)
C42 0.080(12) 0.055(10) 0.083(13) 0.011(9) 0.011(10) 0.010(9)
N41 0.131(11) 0.114(11) 0.116(11) -0.003(8) -0.018(9) -0.002(9)
C46 0.103(17) 0.064(12) 0.107(18) 0.016(12) -0.004(14) -0.028(11)
C45 0.093(13) 0.048(9) 0.057(9) 0.010(7) -0.012(9) 0.026(9)
N421 0.17(3) 0.099(16) 0.20(3) 0.034(18) 0.08(2) 0.059(17)
N451 0.14(2) 0.15(2) 0.110(18) 0.073(17) 0.057(17) 0.11(2)
O452 0.17(2) 0.17(2) 0.129(19) -0.055(18) -0.001(17) 0.022(19)
O453 0.127(16) 0.27(3) 0.22(3) 0.19(3) 0.11(2) 0.13(2)
O501 0.156(17) 0.072(10) 0.141(16) 0.004(10) 0.012(14) 0.031(11)
O503 0.140(15) 0.097(11) 0.128(14) 0.026(11) 0.020(12) 0.088(11)

loop_
_atom_type_symbol
_atom_type_description
_atom_type_scat_dispersion_real
_atom_type_scat_dispersion_imag
_atom_type_scat_source
Mo Mo -1.6832 0.6857 'International Tables Vol C Tables 4.2.6.8 and 6.1.1.4'
C C 0.0033 0.0016 'International Tables Vol C Tables 4.2.6.8 and 6.1.1.4'
P P 0.1023 0.0942 'International Tables Vol C Tables 4.2.6.8 and 6.1.1.4'
O O 0.0106 0.0060 'International Tables Vol C Tables 4.2.6.8 and 6.1.1.4'
H H 0.0000 0.0000 'International Tables Vol C Tables 4.2.6.8 and 6.1.1.4'
N N 0.0061 0.0033 'International Tables Vol C Tables 4.2.6.8 and 6.1.1.4'

loop_
_geom_angle_atom_site_label_1
_geom_angle_atom_site_label_2
_geom_angle_atom_site_label_3
_geom_angle
_geom_angle_site_symmetry_1
_geom_angle_site_symmetry_3
_geom_angle_publ_flag
O11 Mo1 O12 104.5(4) . . ?
O11 Mo1 O15 101.4(4) . . ?
O12 Mo1 O15 98.2(4) . . ?
O11 Mo1 O13 100.7(4) . . ?
O12 Mo1 O13 86.2(4) . . ?
O15 Mo1 O13 155.5(3) . . ?
O11 Mo1 O14 96.8(4) . . ?
O12 Mo1 O14 156.9(3) . . ?
O15 Mo1 O14 85.8(4) . . ?
O13 Mo1 O14 81.3(4) . . ?
O11 Mo1 O64 168.3(4) . . ?
O12 Mo1 O64 87.0(3) . . ?
O15 Mo1 O64 74.6(3) . . ?
O13 Mo1 O64 81.7(3) . . ?
O14 Mo1 O64 72.1(3) . . ?
Mo1 O12 Mo8 150.7(5) . . ?
Mo2 O13 Mo1 150.4(5) . . ?
Mo12 O14 Mo1 124.3(4) . . ?
Mo1 O15 Mo6 123.8(4) . . ?
O21 Mo2 O22 102.5(5) . . ?
O21 Mo2 O13 103.4(5) . . ?
O22 Mo2 O13 95.8(4) . . ?
O21 Mo2 O23 101.4(4) . . ?
O22 Mo2 O23 155.0(4) . . ?
O13 Mo2 O23 85.8(3) . . ?
O21 Mo2 O25 99.8(5) . . ?
O22 Mo2 O25 86.7(4) . . ?
O13 Mo2 O25 155.4(3) . . ?
O23 Mo2 O25 82.0(4) . . ?
O21 Mo2 O24 170.8(4) . . ?
O22 Mo2 O24 73.8(3) . . ?
O13 Mo2 O24 85.4(3) . . ?
O23 Mo2 O24 81.4(3) . . ?
O25 Mo2 O24 71.8(3) . . ?
Mo2 O22 Mo13 124.8(5) . . ?
Mo8 O23 Mo2 151.8(4) . . ?
P1 O24 Mo2 127.1(4) . . ?
P1 O24 Mo13 125.4(4) . . ?
Mo2 O24 Mo13 89.9(2) . . ?
P1 O24 Mo10 124.9(4) . . ?
Mo2 O24 Mo10 89.0(2) . . ?
Mo13 O24 Mo10 88.7(2) . . ?
Mo10 O25 Mo2 125.9(4) . . ?
O31 Mo3 O32 103.3(4) . . ?
O31 Mo3 O33 101.4(4) . . ?
O32 Mo3 O33 97.6(4) . . ?
O31 Mo3 O36 101.9(4) . . ?
O32 Mo3 O36 84.5(4) . . ?
O33 Mo3 O36 155.4(3) . . ?
O31 Mo3 O34 100.1(4) . . ?
O32 Mo3 O34 154.8(3) . . ?
O33 Mo3 O34 86.8(4) . . ?
O36 Mo3 O34 81.6(3) . . ?
O31 Mo3 O35 169.7(4) . . ?
O32 Mo3 O35 86.6(3) . . ?
O33 Mo3 O35 74.1(3) . . ?
O36 Mo3 O35 81.7(3) . . ?
O34 Mo3 O35 70.7(3) . . ?
Mo3 O32 Mo10 151.7(5) . . ?
Mo3 O33 Mo4 124.5(4) . . ?
Mo7 O34 Mo3 125.9(4) . . ?
P1 O35 Mo4 125.8(4) . . ?
P1 O35 Mo3 125.1(4) . . ?
Mo4 O35 Mo3 89.9(2) . . ?
P1 O35 Mo7 125.3(4) . . ?
Mo4 O35 Mo7 90.2(2) . . ?
Mo3 O35 Mo7 89.3(2) . . ?
Mo9 O36 Mo3 152.9(5) . . ?
O41 Mo4 O44 104.3(5) . . ?
O41 Mo4 O42 101.3(4) . . ?
O44 Mo4 O42 97.7(4) . . ?
O41 Mo4 O43 102.0(4) . . ?
O44 Mo4 O43 85.7(4) . . ?
O42 Mo4 O43 154.8(3) . . ?
O41 Mo4 O33 98.3(4) . . ?
O44 Mo4 O33 155.8(4) . . ?
O42 Mo4 O33 86.2(4) . . ?
O43 Mo4 O33 81.1(4) . . ?
O41 Mo4 O35 168.9(4) . . ?
O44 Mo4 O35 86.4(3) . . ?
O42 Mo4 O35 74.2(3) . . ?
O43 Mo4 O35 81.1(3) . . ?
O33 Mo4 O35 71.5(3) . . ?
Mo4 O44 Mo12 153.1(6) . . ?
Mo4 O42 Mo7 125.4(4) . . ?
Mo13 O43 Mo4 150.7(5) . . ?
O51 Mo5 O55 103.1(4) . . ?
O51 Mo5 O54 100.3(4) . . ?
O55 Mo5 O54 96.9(4) . . ?
O51 Mo5 O53 102.9(4) . . ?
O55 Mo5 O53 85.5(3) . . ?
O54 Mo5 O53 155.5(3) . . ?
O51 Mo5 O52 100.3(4) . . ?
O55 Mo5 O52 155.5(3) . . ?
O54 Mo5 O52 86.2(4) . . ?
O53 Mo5 O52 82.0(3) . . ?
O51 Mo5 O93 170.3(3) . . ?
O55 Mo5 O93 85.6(3) . . ?
O54 Mo5 O93 74.0(3) . . ?
O53 Mo5 O93 81.9(3) . . ?
O52 Mo5 O93 71.8(3) . . ?
Mo9 O52 Mo5 125.9(4) . . ?
Mo7 O53 Mo5 151.6(5) . . ?
Mo5 O54 Mo8 125.1(4) . . ?
Mo5 O55 Mo6 151.6(4) . . ?
O61 Mo6 O62 101.4(4) . . ?
O61 Mo6 O63 103.8(4) . . ?
O62 Mo6 O63 97.2(4) . . ?
O61 Mo6 O55 101.2(4) . . ?
O62 Mo6 O55 155.7(3) . . ?
O63 Mo6 O55 86.1(3) . . ?
O61 Mo6 O15 97.5(4) . . ?
O62 Mo6 O15 86.5(3) . . ?
O63 Mo6 O15 157.1(3) . . ?
O55 Mo6 O15 81.7(3) . . ?
O61 Mo6 O64 169.2(3) . . ?
O62 Mo6 O64 75.3(3) . . ?
O63 Mo6 O64 86.9(3) . . ?
O55 Mo6 O64 80.8(3) . . ?
O15 Mo6 O64 72.1(3) . . ?
Mo6 O62 Mo12 123.9(4) . . ?
Mo6 O63 Mo7 150.4(5) . . ?
P1 O64 Mo6 125.2(4) . . ?
P1 O64 Mo1 125.6(4) . . ?
Mo6 O64 Mo1 89.5(3) . . ?
P1 O64 Mo12 126.4(4) . . ?
Mo6 O64 Mo12 89.2(3) . . ?
Mo1 O64 Mo12 89.5(2) . . ?
O71 Mo7 O34 102.7(4) . . ?
O71 Mo7 O53 103.2(4) . . ?
O34 Mo7 O53 96.6(4) . . ?
O71 Mo7 O63 101.1(4) . . ?
O34 Mo7 O63 154.8(3) . . ?
O53 Mo7 O63 85.7(3) . . ?
O71 Mo7 O42 101.1(4) . . ?
O34 Mo7 O42 87.1(3) . . ?
O53 Mo7 O42 153.9(3) . . ?
O63 Mo7 O42 80.4(3) . . ?
O71 Mo7 O35 170.6(3) . . ?
O34 Mo7 O35 74.1(3) . . ?
O53 Mo7 O35 86.1(3) . . ?
O63 Mo7 O35 81.1(3) . . ?
O42 Mo7 O35 70.1(3) . . ?
O81 Mo8 O82 102.9(5) . . ?
O81 Mo8 O23 103.5(4) . . ?
O82 Mo8 O23 96.6(4) . . ?
O81 Mo8 O54 99.2(4) . . ?
O82 Mo8 O54 88.2(4) . . ?
O23 Mo8 O54 155.0(3) . . ?
O81 Mo8 O12 100.6(5) . . ?
O82 Mo8 O12 155.3(3) . . ?
O23 Mo8 O12 85.1(4) . . ?
O54 Mo8 O12 80.7(3) . . ?
O81 Mo8 O93 170.3(4) . . ?
O82 Mo8 O93 74.7(3) . . ?
O23 Mo8 O93 86.1(3) . . ?
O54 Mo8 O93 71.5(3) . . ?
O12 Mo8 O93 80.9(3) . . ?
Mo8 O82 Mo9 125.4(4) . . ?
O91 Mo9 O36 103.8(5) . . ?
O91 Mo9 O52 102.8(4) . . ?
O36 Mo9 O52 98.5(4) . . ?
O91 Mo9 O92 102.9(4) . . ?
O36 Mo9 O92 84.7(4) . . ?
O52 Mo9 O92 152.5(3) . . ?
O91 Mo9 O82 100.0(5) . . ?
O36 Mo9 O82 154.2(4) . . ?
O52 Mo9 O82 85.9(4) . . ?
O92 Mo9 O82 80.2(4) . . ?
O91 Mo9 O93 169.8(4) . . ?
O36 Mo9 O93 86.2(3) . . ?
O52 Mo9 O93 73.0(3) . . ?
O92 Mo9 O93 80.0(3) . . ?
O82 Mo9 O93 70.7(3) . . ?
Mo10 O92 Mo9 152.7(5) . . ?
P1 O93 Mo5 125.5(4) . . ?
P1 O93 Mo8 126.8(4) . . ?
Mo5 O93 Mo8 89.3(2) . . ?
P1 O93 Mo9 125.2(4) . . ?
Mo5 O93 Mo9 89.2(2) . . ?
Mo8 O93 Mo9 89.1(2) . . ?
O101 Mo10 O92 104.4(5) . . ?
O101 Mo10 O25 102.1(5) . . ?
O92 Mo10 O25 97.0(4) . . ?
O101 Mo10 O32 101.8(5) . . ?
O92 Mo10 O32 84.7(4) . . ?
O25 Mo10 O32 154.8(4) . . ?
O101 Mo10 O132 100.4(5) . . ?
O92 Mo10 O132 153.6(3) . . ?
O25 Mo10 O132 86.5(4) . . ?
O32 Mo10 O132 81.4(3) . . ?
O101 Mo10 O24 170.1(4) . . ?
O92 Mo10 O24 85.1(3) . . ?
O25 Mo10 O24 73.3(3) . . ?
O32 Mo10 O24 81.8(3) . . ?
O132 Mo10 O24 70.7(3) . . ?
Mo12 O102 Mo13 152.7(5) . . ?
O121 Mo12 O102 104.8(5) . . ?
O121 Mo12 O14 102.1(4) . . ?
O102 Mo12 O14 97.9(4) . . ?
O121 Mo12 O44 102.6(4) . . ?
O102 Mo12 O44 83.1(4) . . ?
O14 Mo12 O44 154.2(3) . . ?
O121 Mo12 O62 98.5(4) . . ?
O102 Mo12 O62 154.4(3) . . ?
O14 Mo12 O62 87.2(4) . . ?
O44 Mo12 O62 81.7(4) . . ?
O121 Mo12 O64 169.3(4) . . ?
O102 Mo12 O64 85.8(3) . . ?
O14 Mo12 O64 74.1(3) . . ?
O44 Mo12 O64 80.3(3) . . ?
O62 Mo12 O64 71.5(3) . . ?
O131 Mo13 O132 102.0(5) . . ?
O131 Mo13 O43 102.8(5) . . ?
O132 Mo13 O43 95.8(4) . . ?
O131 Mo13 O102 101.2(5) . . ?
O132 Mo13 O102 155.9(4) . . ?
O43 Mo13 O102 85.3(4) . . ?
O131 Mo13 O22 100.0(4) . . ?
O132 Mo13 O22 87.3(4) . . ?
O43 Mo13 O22 155.7(4) . . ?
O102 Mo13 O22 82.3(4) . . ?
O131 Mo13 O24 170.7(4) . . ?
O132 Mo13 O24 74.4(3) . . ?
O43 Mo13 O24 86.1(3) . . ?
O102 Mo13 O24 81.7(3) . . ?
O22 Mo13 O24 71.5(3) . . ?
Mo13 O132 Mo10 126.1(4) . . ?
O64 P1 O93 109.6(4) . . ?
O64 P1 O24 108.4(4) . . ?
O93 P1 O24 108.9(4) . . ?
O64 P1 O35 109.3(4) . . ?
O93 P1 O35 110.3(4) . . ?
O24 P1 O35 110.3(4) . . ?
C15 C16 N11 120.0 . . ?
C16 C15 C14 120.0 . . ?
C16 C15 N151 124.3(12) . . ?
C14 C15 N151 115.7(12) . . ?
C13 C14 C15 120.0 . . ?
C14 C13 C12 120.0 . . ?
N121 C12 N11 113.2(14) . . ?
N121 C12 C13 126.7(14) . . ?
N11 C12 C13 120.0 . . ?
C12 N11 C16 120.0 . . ?
O152 N151 O153 138(3) . . ?
O152 N151 C15 111(2) . . ?
O153 N151 C15 108(3) . . ?
N21 C26 C25 117.8(13) . . ?
C26 C25 C24 118.0(13) . . ?
C26 C25 N251 118.9(14) . . ?
C24 C25 N251 123.0(14) . . ?
C23 C24 C25 120.7(15) . . ?
C24 C23 C22 122.0(14) . . ?
N221 C22 N21 120.5(16) . . ?
N221 C22 C23 123.4(15) . . ?
N21 C22 C23 116.1(14) . . ?
C26 N21 C22 125.3(14) . . ?
O252 N251 O253 126.8(14) . . ?
O252 N251 C25 116.9(15) . . ?
O253 N251 C25 116.3(14) . . ?
C32 N31 C36 120.0 . . ?
N321 C32 N31 123.3 . . ?
N321 C32 C33 116.2 . . ?
N31 C32 C33 120.0 . . ?
C34 C33 C32 120.0 . . ?
C33 C34 C35 120.0 . . ?
C34 C35 C36 120.0 . . ?
C34 C35 N351 124.8(10) . . ?
C36 C35 N351 115.2(10) . . ?
C35 C36 N31 120.0 . . ?
O352 N351 O353 120(2) . . ?
O352 N351 C35 117.0(17) . . ?
O353 N351 C35 122.3(19) . . ?
C43 C44 C45 120.0 . . ?
C42 C43 C44 120.0 . . ?
C43 C42 N41 120.0 . . ?
C43 C42 N421 120.9(15) . . ?
N41 C42 N421 119.1(15) . . ?
C42 N41 C46 120.0 . . ?
C45 C46 N41 120.0 . . ?
C46 C45 C44 120.0 . . ?
C46 C45 N451 123.5(19) . . ?
C44 C45 N451 116.5(19) . . ?
O452 N451 O453 127(3) . . ?
O452 N451 C45 122(4) . . ?
O453 N451 C45 111(3) . . ?
O603 C602 C601 113(2) . . ?

loop_
_geom_bond_atom_site_label_1
_geom_bond_atom_site_label_2
_geom_bond_distance
_geom_bond_site_symmetry_2
_geom_bond_publ_flag
Mo1 O11 1.674(9) . ?
Mo1 O12 1.838(9) . ?
Mo1 O15 1.856(9) . ?
Mo1 O13 1.998(9) . ?
Mo1 O14 2.020(8) . ?
Mo1 O64 2.431(7) . ?
O12 Mo8 2.025(9) . ?
O13 Mo2 1.861(9) . ?
O14 Mo12 1.865(9) . ?
O15 Mo6 2.020(8) . ?
Mo2 O21 1.692(9) . ?
Mo2 O22 1.863(9) . ?
Mo2 O23 1.992(9) . ?
Mo2 O25 1.996(9) . ?
Mo2 O24 2.428(7) . ?
O22 Mo13 2.010(9) . ?
O23 Mo8 1.855(9) . ?
O24 P1 1.548(7) . ?
O24 Mo13 2.431(7) . ?
O24 Mo10 2.457(8) . ?
O25 Mo10 1.849(9) . ?
Mo3 O31 1.691(9) . ?
Mo3 O32 1.828(8) . ?
Mo3 O33 1.831(9) . ?
Mo3 O36 2.012(8) . ?
Mo3 O34 2.037(8) . ?
Mo3 O35 2.440(6) . ?
O32 Mo10 2.018(8) . ?
O33 Mo4 2.039(9) . ?
O34 Mo7 1.810(7) . ?
O35 P1 1.555(7) . ?
O35 Mo4 2.410(7) . ?
O35 Mo7 2.440(7) . ?
O36 Mo9 1.810(8) . ?
Mo4 O41 1.670(9) . ?
Mo4 O44 1.809(9) . ?
Mo4 O42 1.821(9) . ?
Mo4 O43 2.003(8) . ?
O44 Mo12 2.023(9) . ?
O42 Mo7 2.045(9) . ?
O43 Mo13 1.831(9) . ?
Mo5 O51 1.683(8) . ?
Mo5 O55 1.846(8) . ?
Mo5 O54 1.854(8) . ?
Mo5 O53 1.992(8) . ?
Mo5 O52 1.996(8) . ?
Mo5 O93 2.416(7) . ?
O52 Mo9 1.849(9) . ?
O53 Mo7 1.848(8) . ?
O54 Mo8 1.988(8) . ?
O55 Mo6 1.988(8) . ?
Mo6 O61 1.682(8) . ?
Mo6 O62 1.836(7) . ?
Mo6 O63 1.855(8) . ?
Mo6 O64 2.427(8) . ?
O62 Mo12 2.043(8) . ?
O63 Mo7 1.994(8) . ?
O64 P1 1.543(8) . ?
O64 Mo12 2.450(7) . ?
Mo7 O71 1.675(8) . ?
Mo8 O81 1.685(9) . ?
Mo8 O82 1.816(10) . ?
Mo8 O93 2.435(7) . ?
O82 Mo9 2.045(9) . ?
Mo9 O91 1.691(8) . ?
Mo9 O92 2.013(9) . ?
Mo9 O93 2.459(7) . ?
O92 Mo10 1.825(10) . ?
O93 P1 1.545(7) . ?
Mo10 O101 1.688(10) . ?
Mo10 O132 2.016(10) . ?
O102 Mo12 1.840(9) . ?
O102 Mo13 2.004(10) . ?
Mo12 O121 1.704(8) . ?
Mo13 O131 1.683(9) . ?
Mo13 O132 1.817(10) . ?
C16 C15 1.3900 . ?
C16 N11 1.3900 . ?
C15 C14 1.3900 . ?
C15 N151 1.47(2) . ?
C14 C13 1.3900 . ?
C13 C12 1.3900 . ?
C12 N121 1.35(2) . ?
C12 N11 1.3900 . ?
N151 O152 1.202(17) . ?
N151 O153 1.203(18) . ?
C26 N21 1.338(19) . ?
C26 C25 1.38(2) . ?
C25 C24 1.42(2) . ?
C25 N251 1.459(18) . ?
C24 C23 1.31(2) . ?
C23 C22 1.38(2) . ?
N221 C22 1.27(2) . ?
C22 N21 1.36(2) . ?
N251 O252 1.214(18) . ?
N251 O253 1.23(2) . ?
N31 C32 1.3900 . ?
N31 C36 1.3900 . ?
C32 N321 1.3394 . ?
C32 C33 1.3900 . ?
C33 C34 1.3900 . ?
C34 C35 1.3900 . ?
C35 C36 1.3900 . ?
C35 N351 1.39(2) . ?
N351 O352 1.22(2) . ?
N351 O353 1.26(2) . ?
C44 C43 1.3900 . ?
C44 C45 1.3900 . ?
C43 C42 1.3900 . ?
C42 N41 1.3900 . ?
C42 N421 1.48(3) . ?
N41 C46 1.3900 . ?
C46 C45 1.3900 . ?
C45 N451 1.45(2) . ?
N451 O452 1.09(4) . ?
N451 O453 1.28(4) . ?
C601 C602 1.49(3) . ?
C602 O603 1.33(3) . ?
